data_7212772
loop_
_publ_author_name
'Tohaya, Taichi'
'Katagiri, Kosuke'
'Katoh, Junya'
'Masu, Hyuma'
'Tominaga, Masahide'
'Azumaya, Isao'

_publ_section_title
;
 Polymorphism or pseudopolymorphism of a macrocyclic compound: helical
 structure, layered structure and pseudorotaxane constructed by weak
 intermolecular interactions
;
_journal_issue 11
_journal_name_full CrystEngComm
_journal_page_first 3493
_journal_paper_doi 10.1039/c0ce00058b
_journal_volume 12
_journal_year 2010
_chemical_formula_sum 'C48 H42'
_chemical_formula_weight 618.82
_chemical_name_systematic
;
?
;
_space_group_IT_number 169
_symmetry_cell_setting hexagonal
_symmetry_space_group_name_Hall 'P 61'
_symmetry_space_group_name_H-M 'P 61'
_atom_sites_solution_hydrogens geom
_atom_sites_solution_primary direct
_atom_sites_solution_secondary difmap
_audit_creation_method SHELXL-97
_cell_angle_alpha 90.00
_cell_angle_beta 90.00
_cell_angle_gamma 120.00
_cell_formula_units_Z 6
_cell_length_a 15.071(17)
_cell_length_b 15.071(17)
_cell_length_c 28.95(4)
_cell_measurement_reflns_used 138
_cell_measurement_temperature 100
_cell_measurement_theta_max 18.57
_cell_measurement_theta_min 2.62
_cell_volume 5695(12)
_computing_cell_refinement 'APEX2 (Bruker AXS, 2006)'
_computing_data_collection 'APEX2 (Bruker AXS, 2006)'
_computing_data_reduction 'SAINT (Bruker AXS, 2004)'
_computing_molecular_graphics 'XSHEL (Bruker AXS,2002)'
_computing_publication_material 'XCIF (Bruker AXS, 2001)'
_computing_structure_refinement 'SHELXL-97 (Sheldrick, 1997)'
_computing_structure_solution 'SHELXS-97 (Sheldrick, 1997)'
_diffrn_ambient_temperature 100
_diffrn_detector_area_resol_mean 8.333
_diffrn_measured_fraction_theta_full 0.999
_diffrn_measured_fraction_theta_max 0.999
_diffrn_measurement_device_type 'Bruker APEXII CCD area detector'
_diffrn_measurement_method 'phi and omega scans'
_diffrn_radiation_monochromator graphite
_diffrn_radiation_source 'sealed tube'
_diffrn_radiation_type MoK\a
_diffrn_radiation_wavelength 0.71073
_diffrn_reflns_av_R_equivalents 0.0940
_diffrn_reflns_av_sigmaI/netI 0.0499
_diffrn_reflns_limit_h_max 14
_diffrn_reflns_limit_h_min -12
_diffrn_reflns_limit_k_max 14
_diffrn_reflns_limit_k_min -14
_diffrn_reflns_limit_l_max 28
_diffrn_reflns_limit_l_min -27
_diffrn_reflns_number 16750
_diffrn_reflns_theta_full 20.67
_diffrn_reflns_theta_max 20.67
_diffrn_reflns_theta_min 1.56
_exptl_absorpt_coefficient_mu 0.061
_exptl_absorpt_correction_T_max 0.9879
_exptl_absorpt_correction_T_min 0.9760
_exptl_absorpt_correction_type empirical
_exptl_absorpt_process_details
;
SADABS Sheldrick 1996
;
_exptl_crystal_colour colorless
_exptl_crystal_density_diffrn 1.083
_exptl_crystal_density_method 'not measured'
_exptl_crystal_description prismatic
_exptl_crystal_F_000 1980
_exptl_crystal_size_max 0.40
_exptl_crystal_size_mid 0.20
_exptl_crystal_size_min 0.20
_refine_diff_density_max 0.456
_refine_diff_density_min -0.233
_refine_diff_density_rms 0.056
_refine_ls_abs_structure_details 'Flack H D (1983), Acta Cryst. A39, 876-881'
_refine_ls_abs_structure_Flack -10(10)
_refine_ls_extinction_coef 0.0010(5)
_refine_ls_extinction_expression Fc^*^=kFc[1+0.001xFc^2^\l^3^/sin(2\q)]^-1/4^
_refine_ls_extinction_method SHELXL
_refine_ls_goodness_of_fit_ref 1.166
_refine_ls_hydrogen_treatment constr
_refine_ls_matrix_type full
_refine_ls_number_parameters 440
_refine_ls_number_reflns 1989
_refine_ls_number_restraints 1
_refine_ls_restrained_S_all 1.166
_refine_ls_R_factor_all 0.1078
_refine_ls_R_factor_gt 0.0615
_refine_ls_shift/su_max 0.000
_refine_ls_shift/su_mean 0.000
_refine_ls_structure_factor_coef Fsqd
_refine_ls_weighting_details 'calc w=1/[\s^2^(Fo^2^)+(0.0983P)^2^+4.2306P] where P=(Fo^2^+2Fc^2^)/3'
_refine_ls_weighting_scheme calc
_refine_ls_wR_factor_gt 0.1447
_refine_ls_wR_factor_ref 0.1885
_reflns_number_gt 1430
_reflns_number_total 1989
_reflns_threshold_expression >2sigma(I)
_cod_data_source_file c0ce00058b.txt
_cod_data_source_block a0904243mas
_cod_depositor_comments
;
The following automatic conversions were performed:

'_symmetry_cell_setting' value 'Hexagonal' changed to 'hexagonal'
according to /home/saulius/struct/CIF-dictionaries/cif_core.dic
dictionary named 'cif_core.dic' version 2.4.2 from 2011-04-26.

Automatic conversion script
Id: cif_fix_values 1891 2012-01-12 08:04:46Z andrius 
;
_cod_original_sg_symbol_H-M 'P6(1) '
_cod_database_code 7212772

loop_
_symmetry_equiv_pos_as_xyz
'x, y, z'
'-y, x-y, z+1/3'
'-x+y, -x, z+2/3'
'-x, -y, z+1/2'
'y, -x+y, z+5/6'
'x-y, x, z+1/6'

loop_
_atom_site_label
_atom_site_type_symbol
_atom_site_fract_x
_atom_site_fract_y
_atom_site_fract_z
_atom_site_U_iso_or_equiv
_atom_site_adp_type
_atom_site_occupancy
_atom_site_symmetry_multiplicity
_atom_site_calc_flag
_atom_site_refinement_flags
C1 C -0.1204(7) -0.0275(8) 0.0794(3) 0.048(3) Uani 1 1 d .
C2 C -0.0558(7) -0.0772(8) 0.0846(4) 0.051(3) Uani 1 1 d .
C3 C -0.0579(8) -0.1315(8) 0.1244(4) 0.058(3) Uani 1 1 d .
H3 H -0.1022 -0.1378 0.1491 0.069 Uiso 1 1 calc R
C4 C 0.0028(8) -0.1763(8) 0.1287(4) 0.056(3) Uani 1 1 d .
H4 H 0.0007 -0.2105 0.1566 0.067 Uiso 1 1 calc R
C5 C 0.0674(8) -0.1721(8) 0.0927(4) 0.053(3) Uani 1 1 d .
C6 C 0.0700(10) -0.1179(11) 0.0538(4) 0.087(4) Uani 1 1 d .
H6 H 0.1135 -0.1127 0.0289 0.104 Uiso 1 1 calc R
C7 C 0.0106(10) -0.0703(10) 0.0498(4) 0.084(4) Uani 1 1 d .
H7 H 0.0161 -0.0325 0.0227 0.100 Uiso 1 1 calc R
C8 C 0.1327(7) -0.2202(8) 0.0973(4) 0.049(3) Uani 1 1 d .
C9 C 0.1897(7) -0.2083(7) 0.1378(4) 0.051(3) Uani 1 1 d .
H9 H 0.1872 -0.1685 0.1627 0.061 Uiso 1 1 calc R
C10 C 0.2498(8) -0.2544(8) 0.1417(4) 0.054(3) Uani 1 1 d .
H10 H 0.2886 -0.2438 0.1690 0.065 Uiso 1 1 calc R
C11 C 0.2550(7) -0.3165(7) 0.1062(4) 0.049(3) Uani 1 1 d .
C12 C 0.1992(8) -0.3266(9) 0.0672(4) 0.059(3) Uani 1 1 d .
H12 H 0.2011 -0.3667 0.0423 0.070 Uiso 1 1 calc R
C13 C 0.1396(8) -0.2799(9) 0.0627(4) 0.062(3) Uani 1 1 d .
H13 H 0.1024 -0.2895 0.0349 0.075 Uiso 1 1 calc R
C14 C 0.3187(9) -0.3664(8) 0.1122(4) 0.050(3) Uani 1 1 d .
C15 C 0.4217(9) -0.3132(8) 0.1179(3) 0.048(3) Uani 1 1 d .
C16 C 0.4775(7) -0.1989(7) 0.1159(3) 0.046(3) Uani 1 1 d .
C17 C 0.4946(7) -0.1464(8) 0.0738(3) 0.046(3) Uani 1 1 d .
H17 H 0.4724 -0.1843 0.0459 0.055 Uiso 1 1 calc R
C18 C 0.5430(7) -0.0409(7) 0.0724(3) 0.044(2) Uani 1 1 d .
H18 H 0.5516 -0.0084 0.0433 0.053 Uiso 1 1 calc R
C19 C 0.5802(7) 0.0208(7) 0.1121(3) 0.041(2) Uani 1 1 d .
C20 C 0.5663(7) -0.0312(8) 0.1546(3) 0.048(3) Uani 1 1 d .
H20 H 0.5905 0.0072 0.1824 0.058 Uiso 1 1 calc R
C21 C 0.5175(7) -0.1380(8) 0.1562(3) 0.051(3) Uani 1 1 d .
H21 H 0.5108 -0.1707 0.1851 0.061 Uiso 1 1 calc R
C22 C 0.6274(7) 0.1340(8) 0.1099(3) 0.044(2) Uani 1 1 d .
C23 C 0.5967(7) 0.1807(8) 0.0770(3) 0.045(3) Uani 1 1 d .
H23 H 0.5465 0.1394 0.0548 0.054 Uiso 1 1 calc R
C24 C 0.6378(7) 0.2855(8) 0.0759(3) 0.046(3) Uani 1 1 d .
H24 H 0.6153 0.3146 0.0527 0.055 Uiso 1 1 calc R
C25 C 0.7119(7) 0.3508(8) 0.1080(3) 0.046(3) Uani 1 1 d .
C26 C 0.7441(8) 0.3046(8) 0.1399(4) 0.051(3) Uani 1 1 d .
H26 H 0.7956 0.3466 0.1615 0.061 Uiso 1 1 calc R
C27 C 0.7042(7) 0.1993(8) 0.1417(3) 0.051(3) Uani 1 1 d .
H27 H 0.7284 0.1708 0.1643 0.061 Uiso 1 1 calc R
C28 C 0.7552(8) 0.4650(8) 0.1071(3) 0.051(3) Uani 1 1 d .
C29 C 0.6980(7) 0.5089(8) 0.0987(4) 0.051(3) Uani 1 1 d .
C30 C 0.5842(8) 0.4501(7) 0.0930(4) 0.053(3) Uani 1 1 d .
C31 C 0.5220(8) 0.3818(8) 0.1280(4) 0.057(3) Uani 1 1 d .
H31 H 0.5529 0.3731 0.1549 0.069 Uiso 1 1 calc R
C32 C 0.4152(8) 0.3268(8) 0.1231(4) 0.057(3) Uani 1 1 d .
H32 H 0.3747 0.2814 0.1470 0.069 Uiso 1 1 calc R
C33 C 0.3659(8) 0.3376(8) 0.0831(4) 0.050(3) Uani 1 1 d .
C34 C 0.4285(9) 0.4058(8) 0.0492(4) 0.058(3) Uani 1 1 d .
H34 H 0.3984 0.4151 0.0221 0.069 Uiso 1 1 calc R
C35 C 0.5354(9) 0.4611(8) 0.0545(4) 0.060(3) Uani 1 1 d .
H35 H 0.5758 0.5077 0.0309 0.072 Uiso 1 1 calc R
C36 C 0.2533(7) 0.2759(8) 0.0786(4) 0.050(3) Uani 1 1 d .
C37 C 0.1898(10) 0.2340(10) 0.1188(5) 0.093(4) Uani 1 1 d .
H37 H 0.2203 0.2505 0.1486 0.111 Uiso 1 1 calc R
C38 C 0.0842(10) 0.1695(11) 0.1149(5) 0.094(4) Uani 1 1 d .
H38 H 0.0450 0.1406 0.1421 0.113 Uiso 1 1 calc R
C39 C 0.0347(8) 0.1464(8) 0.0728(4) 0.056(3) Uani 1 1 d .
C40 C 0.0939(9) 0.2062(10) 0.0372(4) 0.074(4) Uani 1 1 d .
H40 H 0.0609 0.2061 0.0093 0.088 Uiso 1 1 calc R
C41 C 0.1987(8) 0.2666(9) 0.0397(4) 0.073(4) Uani 1 1 d .
H41 H 0.2347 0.3037 0.0130 0.088 Uiso 1 1 calc R
C42 C -0.0790(8) 0.0721(9) 0.0710(3) 0.055(3) Uani 1 1 d .
C43 C -0.2341(8) -0.0995(9) 0.0838(4) 0.064(3) Uani 1 1 d .
H43A H -0.2668 -0.0621 0.0958 0.095 Uiso 1 1 calc R
H43B H -0.2468 -0.1554 0.1049 0.095 Uiso 1 1 calc R
H43C H -0.2628 -0.1279 0.0533 0.095 Uiso 1 1 calc R
C44 C 0.2553(9) -0.4821(8) 0.1127(4) 0.066(3) Uani 1 1 d .
H44A H 0.2998 -0.5109 0.1188 0.099 Uiso 1 1 calc R
H44B H 0.2218 -0.5064 0.0826 0.099 Uiso 1 1 calc R
H44C H 0.2031 -0.5041 0.1369 0.099 Uiso 1 1 calc R
C45 C 0.4905(8) -0.3582(8) 0.1253(4) 0.060(3) Uani 1 1 d .
H45A H 0.4484 -0.4324 0.1296 0.090 Uiso 1 1 calc R
H45B H 0.5328 -0.3274 0.1528 0.090 Uiso 1 1 calc R
H45C H 0.5348 -0.3438 0.0983 0.090 Uiso 1 1 calc R
C46 C 0.8702(8) 0.5272(8) 0.1175(5) 0.074(4) Uani 1 1 d .
H46A H 0.8997 0.5943 0.1025 0.110 Uiso 1 1 calc R
H46B H 0.9039 0.4905 0.1058 0.110 Uiso 1 1 calc R
H46C H 0.8806 0.5365 0.1510 0.110 Uiso 1 1 calc R
C47 C 0.7428(8) 0.6245(8) 0.0972(5) 0.075(4) Uani 1 1 d .
H47A H 0.7287 0.6477 0.1265 0.113 Uiso 1 1 calc R
H47B H 0.7117 0.6422 0.0718 0.113 Uiso 1 1 calc R
H47C H 0.8171 0.6580 0.0925 0.113 Uiso 1 1 calc R
C48 C -0.1425(8) 0.1236(9) 0.0599(4) 0.065(3) Uani 1 1 d .
H48A H -0.2135 0.0710 0.0534 0.098 Uiso 1 1 calc R
H48B H -0.1135 0.1679 0.0327 0.098 Uiso 1 1 calc R
H48C H -0.1409 0.1649 0.0863 0.098 Uiso 1 1 calc R

loop_
_atom_site_aniso_label
_atom_site_aniso_U_11
_atom_site_aniso_U_22
_atom_site_aniso_U_33
_atom_site_aniso_U_23
_atom_site_aniso_U_13
_atom_site_aniso_U_12
C1 0.036(6) 0.053(8) 0.053(7) -0.002(5) -0.006(5) 0.020(6)
C2 0.042(6) 0.059(7) 0.050(7) -0.002(6) 0.004(5) 0.022(6)
C3 0.068(8) 0.065(7) 0.038(7) -0.002(6) -0.002(6) 0.031(6)
C4 0.064(7) 0.064(7) 0.049(7) 0.002(6) 0.001(6) 0.039(6)
C5 0.048(6) 0.068(7) 0.044(7) 0.001(6) -0.003(6) 0.030(6)
C6 0.090(10) 0.154(13) 0.050(8) 0.031(8) 0.032(7) 0.087(10)
C7 0.078(9) 0.133(12) 0.063(9) 0.037(8) 0.019(7) 0.071(9)
C8 0.048(6) 0.057(7) 0.042(7) -0.003(5) 0.002(5) 0.026(6)
C9 0.056(6) 0.055(7) 0.048(7) -0.004(5) -0.004(6) 0.032(6)
C10 0.062(7) 0.053(7) 0.047(7) 0.000(6) -0.011(5) 0.029(6)
C11 0.052(7) 0.041(6) 0.042(7) -0.003(5) 0.003(6) 0.015(5)
C12 0.057(7) 0.073(8) 0.047(8) -0.023(6) -0.007(6) 0.034(7)
C13 0.055(7) 0.085(8) 0.043(7) -0.011(6) -0.013(5) 0.032(7)
C14 0.070(8) 0.050(7) 0.042(6) -0.002(5) 0.005(5) 0.038(7)
C15 0.066(8) 0.049(7) 0.035(6) 0.006(5) 0.002(5) 0.033(6)
C16 0.050(6) 0.051(7) 0.044(7) -0.006(6) -0.007(5) 0.030(5)
C17 0.057(7) 0.051(8) 0.030(6) 0.005(5) 0.001(5) 0.028(6)
C18 0.053(6) 0.044(7) 0.035(6) 0.002(5) -0.004(5) 0.024(5)
C19 0.043(6) 0.054(7) 0.028(6) -0.002(5) 0.000(5) 0.027(5)
C20 0.055(6) 0.052(7) 0.031(6) -0.005(5) -0.001(5) 0.021(6)
C21 0.054(6) 0.060(8) 0.042(7) 0.007(6) 0.005(5) 0.030(6)
C22 0.047(6) 0.049(7) 0.033(6) -0.006(5) 0.000(5) 0.023(6)
C23 0.054(6) 0.049(7) 0.036(6) -0.005(5) -0.007(5) 0.027(6)
C24 0.052(7) 0.059(8) 0.033(6) -0.004(5) -0.008(5) 0.032(6)
C25 0.040(6) 0.051(7) 0.048(7) -0.001(6) 0.003(5) 0.024(5)
C26 0.046(6) 0.054(8) 0.043(7) -0.010(6) -0.002(5) 0.018(6)
C27 0.051(6) 0.067(8) 0.039(6) 0.006(6) 0.009(5) 0.033(6)
C28 0.044(7) 0.052(7) 0.045(7) -0.009(5) -0.001(5) 0.015(6)
C29 0.042(6) 0.047(7) 0.061(7) -0.013(5) -0.009(5) 0.022(6)
C30 0.058(7) 0.044(6) 0.054(7) -0.002(6) 0.002(6) 0.023(6)
C31 0.052(7) 0.074(7) 0.046(7) -0.019(6) -0.017(6) 0.032(6)
C32 0.059(8) 0.061(7) 0.052(8) -0.008(6) 0.001(6) 0.030(6)
C33 0.052(7) 0.046(6) 0.051(7) -0.004(6) -0.006(6) 0.023(6)
C34 0.059(8) 0.054(7) 0.062(8) 0.005(6) -0.010(6) 0.030(6)
C35 0.067(8) 0.047(7) 0.067(8) 0.015(6) 0.006(6) 0.029(6)
C36 0.045(7) 0.053(7) 0.048(7) 0.007(5) 0.002(6) 0.022(6)
C37 0.067(10) 0.109(11) 0.074(10) 0.015(9) -0.020(8) 0.023(8)
C38 0.068(10) 0.116(11) 0.072(10) 0.018(8) -0.004(8) 0.027(8)
C39 0.051(7) 0.057(7) 0.052(8) -0.002(6) -0.013(6) 0.020(6)
C40 0.050(8) 0.108(10) 0.047(7) 0.012(7) -0.011(6) 0.028(7)
C41 0.045(8) 0.109(10) 0.049(8) 0.021(7) -0.001(6) 0.026(7)
C42 0.041(7) 0.071(9) 0.048(7) -0.004(6) 0.002(5) 0.025(7)
C43 0.059(7) 0.080(8) 0.061(7) -0.003(6) 0.001(6) 0.042(7)
C44 0.076(8) 0.068(8) 0.059(8) -0.012(6) -0.003(6) 0.039(7)
C45 0.065(7) 0.077(8) 0.047(7) 0.016(6) 0.014(6) 0.043(7)
C46 0.061(8) 0.057(7) 0.098(10) -0.006(7) -0.010(7) 0.026(6)
C47 0.064(8) 0.053(7) 0.106(10) -0.014(7) -0.012(7) 0.027(6)
C48 0.064(7) 0.071(8) 0.065(8) 0.001(6) -0.001(6) 0.037(7)

loop_
_atom_type_symbol
_atom_type_description
_atom_type_scat_dispersion_real
_atom_type_scat_dispersion_imag
_atom_type_scat_source
C C 0.0033 0.0000 'International Tables Vol C Tables 4.2.6.8 and 6.1.1.4'
H H 0.0000 0.0000 'International Tables Vol C Tables 4.2.6.8 and 6.1.1.4'

loop_
_geom_angle_atom_site_label_1
_geom_angle_atom_site_label_2
_geom_angle_atom_site_label_3
_geom_angle
C42 C1 C2 121.7(9)
C42 C1 C43 123.5(9)
C2 C1 C43 114.8(9)
C7 C2 C3 116.4(10)
C7 C2 C1 120.8(10)
C3 C2 C1 122.8(9)
C4 C3 C2 122.0(10)
C4 C3 H3 119.0
C2 C3 H3 119.0
C3 C4 C5 121.4(10)
C3 C4 H4 119.3
C5 C4 H4 119.3
C6 C5 C4 116.5(10)
C6 C5 C8 122.0(10)
C4 C5 C8 121.5(10)
C5 C6 C7 122.2(11)
C5 C6 H6 118.9
C7 C6 H6 118.9
C2 C7 C6 121.5(11)
C2 C7 H7 119.3
C6 C7 H7 119.3
C13 C8 C9 116.4(9)
C13 C8 C5 122.3(10)
C9 C8 C5 121.3(9)
C10 C9 C8 120.6(9)
C10 C9 H9 119.7
C8 C9 H9 119.7
C9 C10 C11 122.3(9)
C9 C10 H10 118.8
C11 C10 H10 118.8
C12 C11 C10 115.9(9)
C12 C11 C14 123.6(9)
C10 C11 C14 120.5(9)
C11 C12 C13 122.3(10)
C11 C12 H12 118.9
C13 C12 H12 118.9
C8 C13 C12 122.5(10)
C8 C13 H13 118.8
C12 C13 H13 118.8
C15 C14 C11 123.3(9)
C15 C14 C44 123.9(9)
C11 C14 C44 112.7(9)
C14 C15 C16 119.7(9)
C14 C15 C45 126.3(9)
C16 C15 C45 113.9(9)
C17 C16 C21 116.7(9)
C17 C16 C15 121.5(9)
C21 C16 C15 121.8(9)
C18 C17 C16 121.2(9)
C18 C17 H17 119.4
C16 C17 H17 119.4
C17 C18 C19 122.8(9)
C17 C18 H18 118.6
C19 C18 H18 118.6
C18 C19 C20 116.5(9)
C18 C19 C22 121.8(9)
C20 C19 C22 121.6(9)
C21 C20 C19 120.8(9)
C21 C20 H20 119.6
C19 C20 H20 119.6
C20 C21 C16 121.8(9)
C20 C21 H21 119.1
C16 C21 H21 119.1
C23 C22 C27 117.0(9)
C23 C22 C19 121.3(9)
C27 C22 C19 121.7(9)
C24 C23 C22 121.4(9)
C24 C23 H23 119.3
C22 C23 H23 119.3
C23 C24 C25 122.0(9)
C23 C24 H24 119.0
C25 C24 H24 119.0
C26 C25 C24 116.5(9)
C26 C25 C28 121.7(9)
C24 C25 C28 121.8(9)
C25 C26 C27 122.6(10)
C25 C26 H26 118.7
C27 C26 H26 118.7
C26 C27 C22 120.4(10)
C26 C27 H27 119.8
C22 C27 H27 119.8
C29 C28 C25 123.1(9)
C29 C28 C46 122.9(9)
C25 C28 C46 114.0(9)
C28 C29 C30 123.8(9)
C28 C29 C47 122.7(9)
C30 C29 C47 113.4(9)
C35 C30 C31 117.6(9)
C35 C30 C29 122.4(10)
C31 C30 C29 120.0(10)
C32 C31 C30 120.4(10)
C32 C31 H31 119.8
C30 C31 H31 119.8
C31 C32 C33 121.5(10)
C31 C32 H32 119.3
C33 C32 H32 119.3
C34 C33 C32 117.2(9)
C34 C33 C36 122.9(10)
C32 C33 C36 119.9(9)
C33 C34 C35 120.9(10)
C33 C34 H34 119.6
C35 C34 H34 119.6
C30 C35 C34 122.4(10)
C30 C35 H35 118.8
C34 C35 H35 118.8
C41 C36 C37 113.0(9)
C41 C36 C33 125.6(10)
C37 C36 C33 120.6(10)
C38 C37 C36 121.1(12)
C38 C37 H37 119.4
C36 C37 H37 119.4
C39 C38 C37 122.2(13)
C39 C38 H38 118.9
C37 C38 H38 118.9
C40 C39 C38 114.0(10)
C40 C39 C42 126.0(10)
C38 C39 C42 119.3(10)
C39 C40 C41 123.5(10)
C39 C40 H40 118.3
C41 C40 H40 118.3
C36 C41 C40 123.1(10)
C36 C41 H41 118.4
C40 C41 H41 118.4
C1 C42 C39 123.3(10)
C1 C42 C48 123.4(10)
C39 C42 C48 113.3(10)
C1 C43 H43A 109.5
C1 C43 H43B 109.5
H43A C43 H43B 109.5
C1 C43 H43C 109.5
H43A C43 H43C 109.5
H43B C43 H43C 109.5
C14 C44 H44A 109.5
C14 C44 H44B 109.5
H44A C44 H44B 109.5
C14 C44 H44C 109.5
H44A C44 H44C 109.5
H44B C44 H44C 109.5
C15 C45 H45A 109.5
C15 C45 H45B 109.5
H45A C45 H45B 109.5
C15 C45 H45C 109.5
H45A C45 H45C 109.5
H45B C45 H45C 109.5
C28 C46 H46A 109.5
C28 C46 H46B 109.5
H46A C46 H46B 109.5
C28 C46 H46C 109.5
H46A C46 H46C 109.5
H46B C46 H46C 109.5
C29 C47 H47A 109.5
C29 C47 H47B 109.5
H47A C47 H47B 109.5
C29 C47 H47C 109.5
H47A C47 H47C 109.5
H47B C47 H47C 109.5
C42 C48 H48A 109.5
C42 C48 H48B 109.5
H48A C48 H48B 109.5
C42 C48 H48C 109.5
H48A C48 H48C 109.5
H48B C48 H48C 109.5

loop_
_geom_bond_atom_site_label_1
_geom_bond_atom_site_label_2
_geom_bond_distance
C1 C42 1.329(14)
C1 C2 1.503(14)
C1 C43 1.507(14)
C2 C7 1.387(15)
C2 C3 1.405(14)
C3 C4 1.387(14)
C3 H3 0.9500
C4 C5 1.407(15)
C4 H4 0.9500
C5 C6 1.378(16)
C5 C8 1.491(15)
C6 C7 1.405(16)
C6 H6 0.9500
C7 H7 0.9500
C8 C13 1.384(15)
C8 C9 1.413(14)
C9 C10 1.394(13)
C9 H9 0.9500
C10 C11 1.418(13)
C10 H10 0.9500
C11 C12 1.370(14)
C11 C14 1.498(14)
C12 C13 1.397(15)
C12 H12 0.9500
C13 H13 0.9500
C14 C15 1.354(14)
C14 C44 1.513(14)
C15 C16 1.493(14)
C15 C45 1.511(13)
C16 C17 1.404(13)
C16 C21 1.420(14)
C17 C18 1.380(12)
C17 H17 0.9500
C18 C19 1.407(13)
C18 H18 0.9500
C19 C20 1.416(13)
C19 C22 1.486(14)
C20 C21 1.397(13)
C20 H20 0.9500
C21 H21 0.9500
C22 C23 1.395(13)
C22 C27 1.419(14)
C23 C24 1.379(13)
C23 H23 0.9500
C24 C25 1.407(13)
C24 H24 0.9500
C25 C26 1.384(14)
C25 C28 1.506(14)
C26 C27 1.389(14)
C26 H26 0.9500
C27 H27 0.9500
C28 C29 1.346(14)
C28 C46 1.533(14)
C29 C30 1.494(14)
C29 C47 1.522(15)
C30 C35 1.392(16)
C30 C31 1.413(15)
C31 C32 1.401(14)
C31 H31 0.9500
C32 C33 1.430(15)
C32 H32 0.9500
C33 C34 1.393(14)
C33 C36 1.478(14)
C34 C35 1.404(15)
C34 H34 0.9500
C35 H35 0.9500
C36 C41 1.360(14)
C36 C37 1.437(17)
C37 C38 1.394(17)
C37 H37 0.9500
C38 C39 1.379(16)
C38 H38 0.9500
C39 C40 1.366(15)
C39 C42 1.508(15)
C40 C41 1.375(15)
C40 H40 0.9500
C41 H41 0.9500
C42 C48 1.538(15)
C43 H43A 0.9800
C43 H43B 0.9800
C43 H43C 0.9800
C44 H44A 0.9800
C44 H44B 0.9800
C44 H44C 0.9800
C45 H45A 0.9800
C45 H45B 0.9800
C45 H45C 0.9800
C46 H46A 0.9800
C46 H46B 0.9800
C46 H46C 0.9800
C47 H47A 0.9800
C47 H47B 0.9800
C47 H47C 0.9800
C48 H48A 0.9800
C48 H48B 0.9800
C48 H48C 0.9800
